data_4308466
loop_
_publ_author_name
'Feng He'
'Ming-Liang Tong'
'Xiao-Lan Yu'
'Xiao-Ming Chen'

_publ_contact_author
;
      Chen, Xiao-Ming
      School of Chemistry and Chemical Engineering
      Sun Yat-Sen University
      Guangzhou, 510275
      P. R. China
;
_publ_contact_author_email cescxm@zsu.edu.cn
_publ_contact_author_fax '86 20 84112245'
_publ_contact_author_phone 86-20-84113986
_publ_section_title
;
Controlled Aggregation of Heterometallic Nanoscale Cu12Ln6 Clusters (Ln =
GdIII or NdIII) into 2D Coordination Polymers
;
_journal_name_full 'Inorganic Chemistry'
_journal_page_first 559
_journal_page_last 565
_journal_paper_doi 10.1021/ic048754s
_journal_volume 44
_journal_year 2005
_chemical_formula_sum 'C12 H22 Cl Cu Gd N16 O13'
_chemical_formula_weight 854.70
_chemical_name_systematic
; 
 ? 
;
_space_group_IT_number 130
_symmetry_cell_setting tetragonal
_symmetry_space_group_name_Hall '-P 4a 2ac'
_symmetry_space_group_name_H-M 'P 4/n c c :2'
_atom_sites_solution_hydrogens geom
_atom_sites_solution_primary direct
_atom_sites_solution_secondary difmap
_audit_creation_method SHELXL-97
_cell_angle_alpha 90.00
_cell_angle_beta 90.00
_cell_angle_gamma 90.00
_cell_formula_units_Z 4
_cell_length_a 10.6062(4)
_cell_length_b 10.6062(4)
_cell_length_c 23.9726(13)
_cell_measurement_temperature 295(2)
_cell_volume 2696.7(2)
_computing_structure_refinement 'SHELXL-97 (Sheldrick, 1997)'
_computing_structure_solution 'SHELXS-97 (Sheldrick, 1990)'
_diffrn_ambient_temperature 273(2)
_diffrn_measured_fraction_theta_full 0.977
_diffrn_measured_fraction_theta_max 0.977
_diffrn_radiation_monochromator graphite
_diffrn_radiation_source 'fine-focus sealed tube'
_diffrn_radiation_type MoK\a
_diffrn_radiation_wavelength 0.71073
_diffrn_reflns_av_R_equivalents 0.0192
_diffrn_reflns_av_sigmaI/netI 0.0113
_diffrn_reflns_limit_h_max 13
_diffrn_reflns_limit_h_min -7
_diffrn_reflns_limit_k_max 13
_diffrn_reflns_limit_k_min -13
_diffrn_reflns_limit_l_max 29
_diffrn_reflns_limit_l_min -30
_diffrn_reflns_number 15024
_diffrn_reflns_theta_full 28.25
_diffrn_reflns_theta_max 28.25
_diffrn_reflns_theta_min 1.70
_exptl_absorpt_coefficient_mu 3.418
_exptl_absorpt_correction_T_max 0.5628
_exptl_absorpt_correction_T_min 0.5031
_exptl_crystal_colour blue
_exptl_crystal_density_diffrn 2.105
_exptl_crystal_density_method 'not measured'
_exptl_crystal_F_000 1680
_exptl_crystal_size_max 0.23
_exptl_crystal_size_mid 0.22
_exptl_crystal_size_min 0.19
_refine_diff_density_max 0.636
_refine_diff_density_min -0.537
_refine_diff_density_rms 0.065
_refine_ls_extinction_coef 0.00283(11)
_refine_ls_extinction_expression Fc^*^=kFc[1+0.001xFc^2^\l^3^/sin(2\q)]^-1/4^
_refine_ls_extinction_method SHELXL
_refine_ls_goodness_of_fit_ref 1.080
_refine_ls_hydrogen_treatment mixed
_refine_ls_matrix_type full
_refine_ls_number_parameters 104
_refine_ls_number_reflns 1638
_refine_ls_number_restraints 0
_refine_ls_restrained_S_all 1.080
_refine_ls_R_factor_all 0.0210
_refine_ls_R_factor_gt 0.0181
_refine_ls_shift/su_max 0.002
_refine_ls_shift/su_mean 0.000
_refine_ls_structure_factor_coef Fsqd
_refine_ls_weighting_details 'calc w=1/[\s^2^(Fo^2^)+(0.0167P)^2^+3.3538P] where P=(Fo^2^+2Fc^2^)/3'
_refine_ls_weighting_scheme calc
_refine_ls_wR_factor_gt 0.0432
_refine_ls_wR_factor_ref 0.0446
_reflns_number_gt 1454
_reflns_number_total 1638
_reflns_threshold_expression >2sigma(I)
_cod_data_source_file ic048754ssi20040906_102134_2.cif
_cod_data_source_block compoud_1Gd
_cod_original_sg_symbol_H-M 'P 4/n c c'
_cod_database_code 4308466

loop_
_symmetry_equiv_pos_as_xyz
'x, y, z'
'-x+1/2, -y+1/2, z'
'-y+1/2, x, z'
'y, -x+1/2, z'
'-x, y+1/2, -z+1/2'
'x+1/2, -y, -z+1/2'
'y+1/2, x+1/2, -z+1/2'
'-y, -x, -z+1/2'
'-x, -y, -z'
'x-1/2, y-1/2, -z'
'y-1/2, -x, -z'
'-y, x-1/2, -z'
'x, -y-1/2, z-1/2'
'-x-1/2, y, z-1/2'
'-y-1/2, -x-1/2, z-1/2'
'y, x, z-1/2'

loop_
_atom_site_label
_atom_site_type_symbol
_atom_site_fract_x
_atom_site_fract_y
_atom_site_fract_z
_atom_site_U_iso_or_equiv
_atom_site_adp_type
_atom_site_occupancy
_atom_site_symmetry_multiplicity
_atom_site_calc_flag
_atom_site_refinement_flags
_atom_site_disorder_assembly
_atom_site_disorder_group
Gd1 Gd 0.2500 0.2500 0.332643(7) 0.01531(8) Uani 1 4 d S . .
Cu1 Cu 0.2500 0.2500 0.490204(18) 0.01637(11) Uani 1 4 d S . .
Cl1 Cl 0.2500 0.2500 0.59425(4) 0.0369(3) Uani 1 4 d S . .
O1 O 0.31812(15) 0.07854(13) 0.48215(6) 0.0295(3) Uani 1 1 d . . .
O2 O 0.33164(15) 0.07620(14) 0.38912(6) 0.0287(3) Uani 1 1 d . . .
O3 O 0.17463(15) 0.05569(13) 0.29148(6) 0.0286(3) Uani 1 1 d . . .
H3A H 0.1716 0.0480 0.2562 0.034 Uiso 1 1 d R . .
H3B H 0.1511 -0.0048 0.3123 0.034 Uiso 1 1 d R . .
O4 O 0.2500 0.2500 0.22355(12) 0.0315(7) Uani 1 4 d S . .
H4A H 0.2795 0.1872 0.2058 0.038 Uiso 0.50 1 d PR . .
N1 N 0.42199(17) -0.16987(16) 0.39323(7) 0.0251(4) Uani 1 1 d . . .
N3 N 0.4016(2) -0.33733(19) 0.34730(9) 0.0393(5) Uani 1 1 d . . .
N4 N 0.4452(2) -0.2491(2) 0.31150(9) 0.0403(5) Uani 1 1 d . . .
N2 N 0.3880(2) -0.29086(18) 0.39668(8) 0.0348(4) Uani 1 1 d . . .
C1 C 0.34977(18) 0.03217(18) 0.43611(8) 0.0202(4) Uani 1 1 d . . .
C2 C 0.4237(2) -0.0900(2) 0.44242(9) 0.0311(5) Uani 1 1 d . . .
H2A H 0.5106 -0.0696 0.4513 0.037 Uiso 1 1 calc R . .
H2B H 0.3893 -0.1371 0.4736 0.037 Uiso 1 1 calc R . .
C3 C 0.4563(2) -0.1463(2) 0.34118(9) 0.0359(5) Uani 1 1 d . . .
H3 H 0.4840 -0.0688 0.3278 0.043 Uiso 1 1 calc R . .

loop_
_atom_site_aniso_label
_atom_site_aniso_U_11
_atom_site_aniso_U_22
_atom_site_aniso_U_33
_atom_site_aniso_U_23
_atom_site_aniso_U_13
_atom_site_aniso_U_12
Gd1 0.01607(9) 0.01607(9) 0.01377(10) 0.000 0.000 0.000
Cu1 0.01671(14) 0.01671(14) 0.0157(2) 0.000 0.000 0.000
Cl1 0.0465(4) 0.0465(4) 0.0177(4) 0.000 0.000 0.000
O1 0.0423(9) 0.0231(7) 0.0231(7) -0.0033(6) 0.0002(6) 0.0094(7)
O2 0.0372(9) 0.0261(8) 0.0230(7) 0.0055(6) -0.0008(6) 0.0083(7)
O3 0.0432(9) 0.0225(7) 0.0200(7) -0.0023(6) 0.0043(6) -0.0088(7)
O4 0.0368(11) 0.0368(11) 0.0208(14) 0.000 0.000 0.000
N1 0.0262(9) 0.0201(8) 0.0291(9) -0.0058(7) -0.0004(7) 0.0033(7)
N3 0.0444(12) 0.0277(10) 0.0459(11) -0.0129(9) 0.0024(10) -0.0028(9)
N4 0.0476(13) 0.0364(11) 0.0370(10) -0.0141(9) 0.0100(9) -0.0023(10)
N2 0.0409(12) 0.0238(9) 0.0396(10) -0.0036(8) 0.0020(9) -0.0001(8)
C1 0.0189(9) 0.0168(9) 0.0250(9) -0.0006(7) -0.0026(7) -0.0005(7)
C2 0.0441(13) 0.0242(10) 0.0249(9) -0.0050(8) -0.0093(9) 0.0119(10)
C3 0.0416(14) 0.0301(12) 0.0361(12) -0.0061(9) 0.0109(10) -0.0061(10)

loop_
_atom_type_symbol
_atom_type_description
_atom_type_scat_dispersion_real
_atom_type_scat_dispersion_imag
_atom_type_scat_source
C C 0.0033 0.0016 'International Tables Vol C Tables 4.2.6.8 and 6.1.1.4'
H H 0.0000 0.0000 'International Tables Vol C Tables 4.2.6.8 and 6.1.1.4'
N N 0.0061 0.0033 'International Tables Vol C Tables 4.2.6.8 and 6.1.1.4'
O O 0.0106 0.0060 'International Tables Vol C Tables 4.2.6.8 and 6.1.1.4'
Cl Cl 0.1484 0.1585 'International Tables Vol C Tables 4.2.6.8 and 6.1.1.4'
Cu Cu 0.3201 1.2651 'International Tables Vol C Tables 4.2.6.8 and 6.1.1.4'
Gd Gd -0.1653 3.9035 'International Tables Vol C Tables 4.2.6.8 and 6.1.1.4'

loop_
_geom_angle_atom_site_label_1
_geom_angle_atom_site_label_2
_geom_angle_atom_site_label_3
_geom_angle
_geom_angle_site_symmetry_1
_geom_angle_site_symmetry_3
_geom_angle_publ_flag
O3 Gd1 O3 80.44(2) . 4 ?
O3 Gd1 O3 80.44(2) . 3 ?
O3 Gd1 O3 131.89(7) 4 3 ?
O3 Gd1 O3 131.89(7) . 2 ?
O3 Gd1 O3 80.44(2) 4 2 ?
O3 Gd1 O3 80.44(2) 3 2 ?
O3 Gd1 O2 140.90(6) . 3 ?
O3 Gd1 O2 138.63(5) 4 3 ?
O3 Gd1 O2 72.59(5) 3 3 ?
O3 Gd1 O2 71.05(5) 2 3 ?
O3 Gd1 O2 71.05(5) . 4 ?
O3 Gd1 O2 72.59(5) 4 4 ?
O3 Gd1 O2 138.63(5) 3 4 ?
O3 Gd1 O2 140.90(6) 2 4 ?
O2 Gd1 O2 112.77(7) 3 4 ?
O3 Gd1 O2 138.63(5) . 2 ?
O3 Gd1 O2 71.05(5) 4 2 ?
O3 Gd1 O2 140.90(6) 3 2 ?
O3 Gd1 O2 72.59(5) 2 2 ?
O2 Gd1 O2 72.15(3) 3 2 ?
O2 Gd1 O2 72.15(3) 4 2 ?
O3 Gd1 O2 72.59(5) . . ?
O3 Gd1 O2 140.90(6) 4 . ?
O3 Gd1 O2 71.05(5) 3 . ?
O3 Gd1 O2 138.63(5) 2 . ?
O2 Gd1 O2 72.15(3) 3 . ?
O2 Gd1 O2 72.15(3) 4 . ?
O2 Gd1 O2 112.77(7) 2 . ?
O3 Gd1 O4 65.95(3) . . ?
O3 Gd1 O4 65.95(3) 4 . ?
O3 Gd1 O4 65.95(3) 3 . ?
O3 Gd1 O4 65.95(3) 2 . ?
O2 Gd1 O4 123.61(3) 3 . ?
O2 Gd1 O4 123.61(3) 4 . ?
O2 Gd1 O4 123.61(3) 2 . ?
O2 Gd1 O4 123.61(3) . . ?
O1 Cu1 O1 168.73(8) 4 3 ?
O1 Cu1 O1 89.448(8) 4 . ?
O1 Cu1 O1 89.448(8) 3 . ?
O1 Cu1 O1 89.448(8) 4 2 ?
O1 Cu1 O1 89.448(8) 3 2 ?
O1 Cu1 O1 168.73(8) . 2 ?
O1 Cu1 Cl1 95.63(4) 4 . ?
O1 Cu1 Cl1 95.63(4) 3 . ?
O1 Cu1 Cl1 95.63(4) . . ?
O1 Cu1 Cl1 95.63(4) 2 . ?
C1 O1 Cu1 123.19(13) . . ?
C1 O2 Gd1 147.72(13) . . ?
C3 N1 N2 108.29(18) . . ?
C3 N1 C2 130.7(2) . . ?
N2 N1 C2 120.90(18) . . ?
N2 N3 N4 110.87(18) . . ?
C3 N4 N3 105.22(19) . . ?
N3 N2 N1 106.26(19) . . ?
O2 C1 O1 127.81(18) . . ?
O2 C1 C2 119.53(18) . . ?
O1 C1 C2 112.60(17) . . ?
N1 C2 C1 114.17(17) . . ?
N4 C3 N1 109.4(2) . . ?

loop_
_geom_bond_atom_site_label_1
_geom_bond_atom_site_label_2
_geom_bond_distance
_geom_bond_site_symmetry_2
_geom_bond_publ_flag
Gd1 O3 2.4207(14) . ?
Gd1 O3 2.4207(14) 4 ?
Gd1 O3 2.4207(14) 3 ?
Gd1 O3 2.4207(14) 2 ?
Gd1 O2 2.4455(14) 3 ?
Gd1 O2 2.4455(14) 4 ?
Gd1 O2 2.4455(14) 2 ?
Gd1 O2 2.4455(14) . ?
Gd1 O4 2.615(3) . ?
Cu1 O1 1.9664(14) 4 ?
Cu1 O1 1.9664(14) 3 ?
Cu1 O1 1.9664(14) . ?
Cu1 O1 1.9664(14) 2 ?
Cu1 Cl1 2.4944(11) . ?
O1 C1 1.254(2) . ?
O2 C1 1.235(2) . ?
N1 C3 1.323(3) . ?
N1 N2 1.335(3) . ?
N1 C2 1.452(3) . ?
N3 N2 1.290(3) . ?
N3 N4 1.352(3) . ?
N4 C3 1.307(3) . ?
C1 C2 1.522(3) . ?
